data_7241791
loop_
_publ_author_name
'Prasad, Ram R. R.'
'Pleass, Charlotte'
'Rigg, Amber L.'
'Cordes, David B.'
'Lozinska, Magdalena M.'
'Georgieva, Veselina M.'
'Hoffmann, Frank'
'Slawin, Alexandra M. Z.'
'Wright, Paul A.'

_publ_section_title
;
 Isoreticular chemistry of scandium analogues of the multicomponent
 metal--organic framework MIL-142
;
_journal_issue 4
_journal_name_full CrystEngComm
_journal_page_first 804
_journal_page_last 812
_journal_paper_doi 10.1039/D0CE01593H
_journal_volume 23
_journal_year 2021
_chemical_formula_moiety 'C40 H21 N4 O16 Sc3'
_chemical_formula_sum 'C40 H21 N4 O16 Sc3'
_chemical_formula_weight 948.49
_space_group_crystal_system trigonal
_space_group_IT_number 166
_space_group_name_Hall '-R 3 2"'
_space_group_name_H-M_alt 'R -3 m :H'
_atom_sites_solution_hydrogens geom
_atom_sites_solution_primary direct
_atom_sites_solution_secondary difmap
_audit_creation_date 2020-09-09
_audit_creation_method 'by CrystalStructure 4.3'
_audit_update_record
;
2020-10-20 deposited with the CCDC.	2020-12-01 downloaded from the CCDC.
;
_cell_angle_alpha 90.0000
_cell_angle_beta 90.0000
_cell_angle_gamma 120.0000
_cell_formula_units_Z 18
_cell_length_a 28.8613(2)
_cell_length_b 28.8613(2)
_cell_length_c 47.8704(4)
_cell_measurement_reflns_used 29617
_cell_measurement_temperature 125
_cell_measurement_theta_max 73.81
_cell_measurement_theta_min 3.66
_cell_volume 34532.6(4)
_computing_cell_refinement 'CrysAlisPro 1.171.38.43i (Rigaku OD, 2015)'
_computing_data_collection 'CrysAlisPro 1.171.38.43i (Rigaku OD, 2015)'
_computing_data_reduction 'CrysAlisPro 1.171.38.43i (Rigaku OD, 2015)'
_computing_molecular_graphics 'CrystalStructure 4.3'
_computing_publication_material 'CrystalStructure 4.3 (Rigaku, 2018)'
_computing_structure_refinement 'SHELXL Version 2018/3 (Sheldrick, 2008)'
_computing_structure_solution 'SHELXT Version 2014/5 (Sheldrick, 2014)'
_diffrn_ambient_temperature 125
_diffrn_detector_area_resol_mean 5.811
_diffrn_measured_fraction_theta_full 0.999
_diffrn_measured_fraction_theta_max 0.997
_diffrn_measurement_device_type 'Rigaku XtaLAB P200'
_diffrn_measurement_method \w
_diffrn_radiation_type 'Cu K\a'
_diffrn_radiation_wavelength 1.54187
_diffrn_reflns_av_R_equivalents 0.0645
_diffrn_reflns_av_unetI/netI 0.0246
_diffrn_reflns_Laue_measured_fraction_full 0.999
_diffrn_reflns_Laue_measured_fraction_max 0.997
_diffrn_reflns_limit_h_max 36
_diffrn_reflns_limit_h_min -36
_diffrn_reflns_limit_k_max 34
_diffrn_reflns_limit_k_min -36
_diffrn_reflns_limit_l_max 59
_diffrn_reflns_limit_l_min -57
_diffrn_reflns_number 134096
_diffrn_reflns_point_group_measured_fraction_full 0.999
_diffrn_reflns_point_group_measured_fraction_max 0.997
_diffrn_reflns_theta_full 67.687
_diffrn_reflns_theta_max 75.617
_diffrn_reflns_theta_min 2.556
_diffrn_standards_number 0
_exptl_absorpt_coefficient_mu 2.580
_exptl_absorpt_correction_T_max 0.975
_exptl_absorpt_correction_T_min 0.759
_exptl_absorpt_correction_type multi-scan
_exptl_absorpt_process_details
;
CrysAlisPro 1.171.38.43i (Rigaku Oxford Diffraction, 2015)
Empirical absorption correction using spherical harmonics,
 implemented in SCALE3 ABSPACK scaling algorithm.
;
_exptl_crystal_colour colourless
_exptl_crystal_density_diffrn 0.821
_exptl_crystal_density_method 'not measured'
_exptl_crystal_description platelet
_exptl_crystal_F_000 8640.00
_exptl_crystal_recrystallization_method 'solvothermal reaction in DMF/water'
_exptl_crystal_size_max 0.110
_exptl_crystal_size_mid 0.030
_exptl_crystal_size_min 0.010
_refine_diff_density_max 1.53
_refine_diff_density_min -0.61
_refine_ls_extinction_method none
_refine_ls_goodness_of_fit_ref 1.031
_refine_ls_hydrogen_treatment constr
_refine_ls_number_parameters 304
_refine_ls_number_reflns 8445
_refine_ls_number_restraints 0
_refine_ls_R_factor_all 0.0667
_refine_ls_R_factor_gt 0.0559
_refine_ls_shift/su_max 0.002
_refine_ls_structure_factor_coef Fsqd
_refine_ls_weighting_details 'w = 1/[\s^2^(Fo^2^)+(0.0933P)^2^+54.4024P] where P=(Fo^2^+2Fc^2^)/3'
_refine_ls_weighting_scheme calc
_refine_ls_wR_factor_gt 0.1613
_refine_ls_wR_factor_ref 0.1701
_reflns_Friedel_coverage 0.000
_reflns_number_gt 6821
_reflns_number_total 8445
_reflns_threshold_expression F^2^>2.0\s(F^2^)
_cod_data_source_file d0ce01593h2.cif
_cod_data_source_block MIL-142Sc-TATB
_cod_depositor_comments 'Adding full bibliography for 7241791--7241795.cif.'
_cod_original_sg_symbol_H-M R-3m
_cod_database_code 7241791

loop_
_space_group_symop_operation_xyz
'x, y, z'
'-y, x-y, z'
'-x+y, -x, z'
'-y, -x, z'
'x, x-y, z'
'-x+y, y, z'
'x+2/3, y+1/3, z+1/3'
'-y+2/3, x-y+1/3, z+1/3'
'-x+y+2/3, -x+1/3, z+1/3'
'-y+2/3, -x+1/3, z+1/3'
'x+2/3, x-y+1/3, z+1/3'
'-x+y+2/3, y+1/3, z+1/3'
'x+1/3, y+2/3, z+2/3'
'-y+1/3, x-y+2/3, z+2/3'
'-x+y+1/3, -x+2/3, z+2/3'
'-y+1/3, -x+2/3, z+2/3'
'x+1/3, x-y+2/3, z+2/3'
'-x+y+1/3, y+2/3, z+2/3'
'-x, -y, -z'
'y, -x+y, -z'
'x-y, x, -z'
'y, x, -z'
'-x, -x+y, -z'
'x-y, -y, -z'
'-x+2/3, -y+1/3, -z+1/3'
'y+2/3, -x+y+1/3, -z+1/3'
'x-y+2/3, x+1/3, -z+1/3'
'y+2/3, x+1/3, -z+1/3'
'-x+2/3, -x+y+1/3, -z+1/3'
'x-y+2/3, -y+1/3, -z+1/3'
'-x+1/3, -y+2/3, -z+2/3'
'y+1/3, -x+y+2/3, -z+2/3'
'x-y+1/3, x+2/3, -z+2/3'
'y+1/3, x+2/3, -z+2/3'
'-x+1/3, -x+y+2/3, -z+2/3'
'x-y+1/3, -y+2/3, -z+2/3'

loop_
_atom_site_label
_atom_site_type_symbol
_atom_site_fract_x
_atom_site_fract_y
_atom_site_fract_z
_atom_site_U_iso_or_equiv
_atom_site_adp_type
_atom_site_occupancy
_atom_site_site_symmetry_order
_atom_site_calc_flag
_atom_site_refinement_flags_posn
_atom_site_refinement_flags_adp
_atom_site_refinement_flags_occupancy
_atom_site_disorder_assembly
_atom_site_disorder_group
Sc1 Sc 0.20674(2) 0.29190(2) 0.66242(2) 0.05290(16) Uani 1 1 d . . . . .
Sc2 Sc 0.12604(2) 0.25208(2) 0.60299(2) 0.03989(15) Uani 1 2 d S T P . .
O1 O 0.20380(7) 0.30537(7) 0.58887(4) 0.0572(4) Uani 1 1 d . . . . .
O2 O 0.25404(7) 0.32784(7) 0.62723(4) 0.0610(5) Uani 1 1 d . . . . .
O3 O 0.42547(9) 0.49700(11) 0.36771(4) 0.0806(7) Uani 1 1 d . . . . .
O4 O 0.22203(8) 0.36690(7) 0.67727(4) 0.0640(5) Uani 1 1 d . . . . .
O5 O 0.14802(10) 0.19402(7) 0.61057(4) 0.0701(6) Uani 1 1 d . . . . .
O6 O 0.13949(4) 0.27898(8) 0.64239(4) 0.0454(5) Uani 1 2 d S T P . .
O7 O 0.19333(8) 0.21618(7) 0.65048(4) 0.0579(4) Uani 1 1 d . . . . .
O8 O 0.28163(12) 0.30483(10) 0.67951(5) 0.0988(9) Uani 1 1 d . . . . .
O9 O 0.11066(6) 0.22132(11) 0.56026(5) 0.0607(7) Uani 1 2 d S T P . .
N1 N 0.46577(7) 0.53423(7) 0.55617(6) 0.0584(8) Uani 1 2 d S T P . .
N3 N 0.42420(9) 0.49407(10) 0.51318(4) 0.0640(6) Uani 1 1 d . . . . .
N17 N 0.36074(5) 0.63926(5) 0.70320(6) 0.0474(6) Uani 1 2 d S T P . .
C2 C 0.42686(11) 0.49560(11) 0.54124(5) 0.0573(6) Uani 1 1 d . . . . .
C4 C 0.46503(10) 0.53497(10) 0.50025(7) 0.0644(10) Uani 1 2 d S T P . .
C5 C 0.38112(11) 0.45208(11) 0.55658(5) 0.0585(6) Uani 1 1 d . . . . .
C6 C 0.33318(13) 0.41850(14) 0.54290(6) 0.0891(12) Uani 1 1 d . . . . .
H6 H 0.330216 0.422268 0.523366 0.107 Uiso 1 1 calc R U . . .
C7 C 0.29035(12) 0.38013(15) 0.55748(6) 0.0827(11) Uani 1 1 d . . . . .
H7 H 0.257577 0.357864 0.548077 0.099 Uiso 1 1 calc R U . . .
C8 C 0.29447(10) 0.37354(10) 0.58579(5) 0.0521(6) Uani 1 1 d . . . . .
C9 C 0.34211(10) 0.40608(10) 0.59933(5) 0.0560(6) Uani 1 1 d . . . . .
H9 H 0.345285 0.401333 0.618735 0.067 Uiso 1 1 calc R U . . .
C10 C 0.38551(11) 0.44577(10) 0.58479(5) 0.0570(6) Uani 1 1 d . . . . .
H10 H 0.418071 0.468454 0.594270 0.068 Uiso 1 1 calc R U . . .
C11 C 0.24747(10) 0.33247(9) 0.60171(5) 0.0499(5) Uani 1 1 d . . . . .
C12 C 0.46428(10) 0.53572(10) 0.46918(7) 0.0656(10) Uani 1 2 d S T P . .
C13 C 0.42250(13) 0.49453(14) 0.45467(6) 0.0743(9) Uani 1 1 d . . . . .
H13 H 0.394016 0.465903 0.464541 0.089 Uiso 1 1 calc R U . . .
C14 C 0.42229(14) 0.49513(15) 0.42589(6) 0.0759(9) Uani 1 1 d . . . . .
H14 H 0.394003 0.466443 0.415948 0.091 Uiso 1 1 calc R U . . .
C15 C 0.46289(9) 0.53711(9) 0.41146(7) 0.0714(12) Uani 1 2 d S T P . .
C16 C 0.46354(8) 0.53646(8) 0.37988(8) 0.0728(13) Uani 1 2 d S T P . .
C18 C 0.30727(6) 0.61455(13) 0.70312(7) 0.0468(7) Uani 1 2 d S T P . .
C19 C 0.27787(6) 0.55573(13) 0.70055(7) 0.0461(7) Uani 1 2 d S T P . .
C20 C 0.30564(10) 0.52811(10) 0.69806(6) 0.0563(6) Uani 1 1 d . . . . .
H20 H 0.343353 0.546447 0.700488 0.068 Uiso 1 1 calc R U . . .
C21 C 0.27840(10) 0.47381(10) 0.69203(6) 0.0554(6) Uani 1 1 d . . . . .
H21 H 0.297487 0.455036 0.690258 0.066 Uiso 1 1 calc R U . . .
C22 C 0.22353(6) 0.44706(13) 0.68862(7) 0.0485(7) Uani 1 2 d S T P . .
C23 C 0.19456(7) 0.38911(13) 0.68063(7) 0.0514(8) Uani 1 2 d S T P . .
C24 C 0.19336(13) 0.12052(11) 0.65211(6) 0.0634(7) Uani 1 1 d . . . . .
H24 H 0.210073 0.145315 0.666923 0.076 Uiso 1 1 calc R U . . .
C25 C 0.16903(11) 0.13236(10) 0.63057(5) 0.0532(6) Uani 1 1 d . . . . .
C26 C 0.14451(14) 0.09605(11) 0.60934(6) 0.0713(9) Uani 1 1 d . . . . .
H26 H 0.127479 0.103919 0.594597 0.086 Uiso 1 1 calc R U . . .
C27 C 0.17036(11) 0.18481(10) 0.63054(5) 0.0543(6) Uani 1 1 d . . . . .

loop_
_atom_site_aniso_label
_atom_site_aniso_U_11
_atom_site_aniso_U_22
_atom_site_aniso_U_33
_atom_site_aniso_U_23
_atom_site_aniso_U_13
_atom_site_aniso_U_12
Sc1 0.0844(4) 0.0380(2) 0.0355(2) -0.00349(17) -0.0099(2) 0.0300(2)
Sc2 0.0481(3) 0.0324(3) 0.0339(3) 0.0009(2) 0.00045(10) 0.01621(14)
O1 0.0433(9) 0.0554(10) 0.0575(10) -0.0048(8) 0.0033(8) 0.0132(8)
O2 0.0506(10) 0.0571(10) 0.0621(11) 0.0144(9) -0.0001(8) 0.0170(8)
O3 0.0911(15) 0.145(2) 0.0325(9) -0.0071(11) -0.0023(9) 0.0795(16)
O4 0.0854(13) 0.0413(9) 0.0675(11) -0.0168(8) -0.0293(10) 0.0335(9)
O5 0.1243(18) 0.0543(10) 0.0514(10) -0.0062(8) -0.0159(11) 0.0595(12)
O6 0.0591(10) 0.0343(10) 0.0346(10) -0.0002(8) -0.0001(4) 0.0172(5)
O7 0.0777(12) 0.0409(8) 0.0555(10) -0.0062(7) -0.0047(9) 0.0300(9)
O8 0.131(2) 0.0956(17) 0.0983(17) -0.0474(14) -0.0696(16) 0.0781(17)
O9 0.0728(12) 0.0690(16) 0.0390(12) -0.0129(11) -0.0065(6) 0.0345(8)
N1 0.0561(11) 0.0561(11) 0.0398(14) -0.0021(7) 0.0021(7) 0.0106(14)
N3 0.0632(14) 0.0731(15) 0.0365(10) -0.0052(10) 0.0033(9) 0.0197(12)
N17 0.0392(10) 0.0392(10) 0.0623(17) -0.0018(6) 0.0018(6) 0.0185(11)
C2 0.0551(14) 0.0598(15) 0.0391(12) -0.0063(11) 0.0021(10) 0.0154(12)
C4 0.0688(17) 0.0688(17) 0.0387(18) -0.0061(9) 0.0061(9) 0.022(2)
C5 0.0526(14) 0.0582(15) 0.0450(13) -0.0029(11) 0.0032(11) 0.0129(12)
C6 0.0666(19) 0.099(2) 0.0428(14) 0.0002(15) -0.0059(13) -0.0028(17)
C7 0.0544(16) 0.097(2) 0.0503(15) -0.0063(15) -0.0080(13) 0.0032(16)
C8 0.0481(13) 0.0487(13) 0.0519(13) -0.0038(10) -0.0004(10) 0.0185(11)
C9 0.0493(13) 0.0549(14) 0.0448(12) 0.0024(11) -0.0018(10) 0.0118(11)
C10 0.0506(14) 0.0550(14) 0.0442(13) -0.0035(11) -0.0038(10) 0.0105(11)
C11 0.0466(13) 0.0426(12) 0.0560(14) 0.0006(10) -0.0003(11) 0.0188(10)
C12 0.0762(18) 0.0762(18) 0.0358(17) -0.0050(9) 0.0050(9) 0.032(2)
C13 0.0762(19) 0.089(2) 0.0403(13) -0.0109(14) 0.0016(13) 0.0284(17)
C14 0.088(2) 0.102(2) 0.0384(13) -0.0133(15) -0.0025(14) 0.048(2)
C15 0.106(3) 0.106(3) 0.0315(17) -0.0039(8) 0.0039(8) 0.075(3)
C16 0.116(3) 0.116(3) 0.0308(18) -0.0032(8) 0.0032(8) 0.091(4)
C18 0.0410(12) 0.0422(17) 0.0576(19) -0.0020(14) -0.0010(7) 0.0211(8)
C19 0.0470(13) 0.0381(16) 0.0504(17) 0.0011(13) 0.0005(7) 0.0191(8)
C20 0.0487(13) 0.0439(13) 0.0763(17) -0.0031(12) -0.0033(12) 0.0232(11)
C21 0.0560(15) 0.0434(13) 0.0694(16) -0.0039(11) -0.0028(12) 0.0269(11)
C22 0.0577(15) 0.0391(16) 0.0423(16) -0.0008(13) -0.0004(7) 0.0196(8)
C23 0.0669(18) 0.0380(16) 0.0396(17) -0.0003(13) -0.0001(7) 0.0190(8)
C24 0.090(2) 0.0551(15) 0.0551(14) -0.0131(12) -0.0182(14) 0.0436(15)
C25 0.0702(16) 0.0439(12) 0.0516(13) -0.0049(10) -0.0062(12) 0.0331(12)
C26 0.110(2) 0.0591(16) 0.0645(16) -0.0146(13) -0.0329(16) 0.0574(18)
C27 0.0740(17) 0.0410(12) 0.0502(13) -0.0005(10) -0.0008(12) 0.0307(12)

loop_
_atom_type_symbol
_atom_type_description
_atom_type_scat_dispersion_real
_atom_type_scat_dispersion_imag
_atom_type_scat_source
C C 0.0181 0.0091
;
International Tables for Crystallography
(Vol. C, Tables 4.2.6.8 and 6.1.1.4)
;
H H 0.0000 0.0000
;
International Tables for Crystallography
(Vol. C, Table 6.1.1.4)
;
N N 0.0311 0.0180
;
International Tables for Crystallography
(Vol. C, Tables 4.2.6.8 and 6.1.1.4)
;
O O 0.0492 0.0322
;
International Tables for Crystallography
(Vol. C, Tables 4.2.6.8 and 6.1.1.4)
;
Sc Sc 0.3119 1.5331
;
International Tables for Crystallography
(Vol. C, Tables 4.2.6.8 and 6.1.1.4)
;

loop_
_geom_angle_atom_site_label_1
_geom_angle_atom_site_label_2
_geom_angle_atom_site_label_3
_geom_angle
_geom_angle_site_symmetry_1
_geom_angle_site_symmetry_3
_geom_angle_publ_flag
O6 Sc1 O2 92.17(8) . . ?
O6 Sc1 O3 95.61(9) . 8 ?
O2 Sc1 O3 171.65(9) . 8 ?
O6 Sc1 O7 91.06(8) . . ?
O2 Sc1 O7 91.83(8) . . ?
O3 Sc1 O7 91.07(8) 8 . ?
O6 Sc1 O4 92.18(8) . . ?
O2 Sc1 O4 90.74(8) . . ?
O3 Sc1 O4 85.94(8) 8 . ?
O7 Sc1 O4 175.79(7) . . ?
O6 Sc1 O8 173.90(9) . . ?
O2 Sc1 O8 82.57(10) . . ?
O3 Sc1 O8 89.82(11) 8 . ?
O7 Sc1 O8 86.03(8) . . ?
O4 Sc1 O8 90.99(8) . . ?
O6 Sc1 Sc2 29.83(5) . . ?
O2 Sc1 Sc2 70.65(5) . . ?
O3 Sc1 Sc2 117.70(8) 8 . ?
O7 Sc1 Sc2 71.92(5) . . ?
O4 Sc1 Sc2 112.12(5) . . ?
O8 Sc1 Sc2 144.19(7) . . ?
O6 Sc1 Sc1 29.97(5) . 6 ?
O2 Sc1 Sc1 113.91(5) . 6 ?
O3 Sc1 Sc1 72.33(7) 8 6 ?
O7 Sc1 Sc1 109.64(6) . 6 ?
O4 Sc1 Sc1 72.27(6) . 6 ?
O8 Sc1 Sc1 155.99(7) . 6 ?
Sc2 Sc1 Sc1 59.796(10) . 6 ?
O6 Sc2 O5 93.98(7) . . ?
O6 Sc2 O5 93.98(7) . 6 ?
O5 Sc2 O5 89.10(14) . 6 ?
O6 Sc2 O1 95.18(7) . 6 ?
O5 Sc2 O1 170.84(7) . 6 ?
O5 Sc2 O1 90.08(9) 6 6 ?
O6 Sc2 O1 95.18(7) . . ?
O5 Sc2 O1 90.08(9) . . ?
O5 Sc2 O1 170.84(7) 6 . ?
O1 Sc2 O1 89.28(11) 6 . ?
O6 Sc2 O9 179.02(10) . . ?
O5 Sc2 O9 85.33(7) . . ?
O5 Sc2 O9 85.33(8) 6 . ?
O1 Sc2 O9 85.51(7) 6 . ?
O1 Sc2 O9 85.52(7) . . ?
O6 Sc2 Sc1 30.207(10) . . ?
O5 Sc2 Sc1 72.75(5) . . ?
O5 Sc2 Sc1 114.16(6) 6 . ?
O1 Sc2 Sc1 115.79(5) 6 . ?
O1 Sc2 Sc1 74.22(5) . . ?
O9 Sc2 Sc1 149.769(11) . . ?
O6 Sc2 Sc1 30.207(10) . 6 ?
O5 Sc2 Sc1 114.16(6) . 6 ?
O5 Sc2 Sc1 72.74(5) 6 6 ?
O1 Sc2 Sc1 74.23(5) 6 6 ?
O1 Sc2 Sc1 115.79(5) . 6 ?
O9 Sc2 Sc1 149.769(11) . 6 ?
Sc1 Sc2 Sc1 60.41(2) . 6 ?
C11 O1 Sc2 131.90(17) . . ?
C11 O2 Sc1 137.98(17) . . ?
C16 O3 Sc1 133.4(2) . 15_554 ?
C23 O4 Sc1 135.05(19) . . ?
C27 O5 Sc2 133.94(16) . . ?
Sc2 O6 Sc1 119.96(5) . . ?
Sc2 O6 Sc1 119.97(5) . 6 ?
Sc1 O6 Sc1 120.06(10) . 6 ?
C27 O7 Sc1 135.66(17) . . ?
C2 N1 C2 114.9(3) . 4_665 ?
C4 N3 C2 115.1(2) . . ?
C18 N17 C18 115.0(3) 2_665 . ?
N1 C2 N3 125.1(2) . . ?
N1 C2 C5 117.7(2) . . ?
N3 C2 C5 117.0(2) . . ?
N3 C4 N3 124.6(3) . 4_665 ?
N3 C4 C12 117.69(16) . . ?
N3 C4 C12 117.70(16) 4_665 . ?
C10 C5 C6 119.6(2) . . ?
C10 C5 C2 119.7(2) . . ?
C6 C5 C2 120.7(2) . . ?
C7 C6 C5 120.3(3) . . ?
C7 C6 H6 119.9 . . ?
C5 C6 H6 119.9 . . ?
C6 C7 C8 120.4(3) . . ?
C6 C7 H7 119.8 . . ?
C8 C7 H7 119.8 . . ?
C9 C8 C7 119.5(2) . . ?
C9 C8 C11 120.2(2) . . ?
C7 C8 C11 120.3(2) . . ?
C8 C9 C10 120.5(2) . . ?
C8 C9 H9 119.8 . . ?
C10 C9 H9 119.8 . . ?
C5 C10 C9 119.7(2) . . ?
C5 C10 H10 120.1 . . ?
C9 C10 H10 120.1 . . ?
O2 C11 O1 124.5(2) . . ?
O2 C11 C8 117.2(2) . . ?
O1 C11 C8 118.3(2) . . ?
C13 C12 C13 119.7(4) . 4_665 ?
C13 C12 C4 120.12(18) . . ?
C13 C12 C4 120.13(18) 4_665 . ?
C14 C13 C12 119.9(3) . . ?
C14 C13 H13 120.1 . . ?
C12 C13 H13 120.1 . . ?
C15 C14 C13 120.3(3) . . ?
C15 C14 H14 119.8 . . ?
C13 C14 H14 119.8 . . ?
C14 C15 C14 119.7(4) 4_665 . ?
C14 C15 C16 120.04(18) 4_665 . ?
C14 C15 C16 120.05(18) . . ?
O3 C16 O3 124.9(3) . 4_665 ?
O3 C16 C15 117.53(17) . . ?
O3 C16 C15 117.54(18) 4_665 . ?
N17 C18 N17 125.0(3) 3_565 . ?
N17 C18 C19 117.41(16) 3_565 . ?
N17 C18 C19 117.41(16) . . ?
C20 C19 C20 119.4(3) . 6 ?
C20 C19 C18 120.15(16) . . ?
C20 C19 C18 120.15(15) 6 . ?
C21 C20 C19 120.2(2) . . ?
C21 C20 H20 119.9 . . ?
C19 C20 H20 119.9 . . ?
C22 C21 C20 120.0(2) . . ?
C22 C21 H21 120.0 . . ?
C20 C21 H21 120.0 . . ?
C21 C22 C21 120.2(3) 6 . ?
C21 C22 C23 119.88(16) 6 . ?
C21 C22 C23 119.88(15) . . ?
O4 C23 O4 125.1(3) . 6 ?
O4 C23 C22 117.43(16) . . ?
O4 C23 C22 117.43(16) 6 . ?
C24 C24 C25 120.06(15) 5 . ?
C24 C24 H24 120.0 5 . ?
C25 C24 H24 120.0 . . ?
C26 C25 C24 119.6(2) . . ?
C26 C25 C27 120.9(2) . . ?
C24 C25 C27 119.5(2) . . ?
C26 C26 C25 120.32(15) 5 . ?
C26 C26 H26 119.8 5 . ?
C25 C26 H26 119.8 . . ?
O7 C27 O5 124.8(2) . . ?
O7 C27 C25 117.9(2) . . ?
O5 C27 C25 117.4(2) . . ?

loop_
_geom_bond_atom_site_label_1
_geom_bond_atom_site_label_2
_geom_bond_distance
_geom_bond_site_symmetry_2
_geom_bond_publ_flag
Sc1 O6 2.0253(11) . ?
Sc1 O2 2.0885(18) . ?
Sc1 O3 2.095(2) 8 ?
Sc1 O7 2.0992(17) . ?
Sc1 O4 2.1050(17) . ?
Sc1 O8 2.162(2) . ?
Sc1 Sc2 3.4874(7) . ?
Sc1 Sc1 3.5091(11) 6 ?
Sc2 O6 2.002(2) . ?
Sc2 O5 2.0987(18) . ?
Sc2 O5 2.0987(18) 6 ?
Sc2 O1 2.0993(17) 6 ?
Sc2 O1 2.0994(17) . ?
Sc2 O9 2.185(2) . ?
O1 C11 1.262(3) . ?
O2 C11 1.253(3) . ?
O3 C16 1.262(3) . ?
O4 C23 1.254(2) . ?
O5 C27 1.254(3) . ?
O7 C27 1.253(3) . ?
N1 C2 1.328(3) . ?
N1 C2 1.328(3) 4_665 ?
N3 C4 1.332(3) . ?
N3 C2 1.345(3) . ?
N17 C18 1.338(2) 2_665 ?
N17 C18 1.338(2) . ?
C2 C5 1.484(4) . ?
C4 C12 1.488(5) . ?
C5 C10 1.377(4) . ?
C5 C6 1.393(4) . ?
C6 C7 1.369(4) . ?
C6 H6 0.9500 . ?
C7 C8 1.382(4) . ?
C7 H7 0.9500 . ?
C8 C9 1.379(3) . ?
C8 C11 1.489(3) . ?
C9 C10 1.390(3) . ?
C9 H9 0.9500 . ?
C10 H10 0.9500 . ?
C12 C13 1.384(4) . ?
C12 C13 1.384(4) 4_665 ?
C13 C14 1.378(4) . ?
C13 H13 0.9500 . ?
C14 C15 1.378(4) . ?
C14 H14 0.9500 . ?
C15 C16 1.512(5) . ?
C18 C19 1.475(4) . ?
C19 C20 1.390(3) . ?
C19 C20 1.390(3) 6 ?
C20 C21 1.388(3) . ?
C20 H20 0.9500 . ?
C21 C22 1.381(3) . ?
C21 H21 0.9500 . ?
C22 C23 1.498(5) . ?
C24 C24 1.376(5) 5 ?
C24 C25 1.383(4) . ?
C24 H24 0.9500 . ?
C25 C26 1.375(4) . ?
C25 C27 1.495(3) . ?
C26 C26 1.374(5) 5 ?
C26 H26 0.9500 . ?

loop_
_geom_torsion_atom_site_label_1
_geom_torsion_atom_site_label_2
_geom_torsion_atom_site_label_3
_geom_torsion_atom_site_label_4
_geom_torsion
_geom_torsion_site_symmetry_1
_geom_torsion_site_symmetry_2
_geom_torsion_site_symmetry_3
_geom_torsion_site_symmetry_4
_geom_torsion_publ_flag
C2 N1 C2 N3 -0.8(6) 4_665 . . . ?
C2 N1 C2 C5 -177.3(2) 4_665 . . . ?
C4 N3 C2 N1 0.9(5) . . . . ?
C4 N3 C2 C5 177.4(3) . . . . ?
C2 N3 C4 N3 -1.1(7) . . . 4_665 ?
C2 N3 C4 C12 -179.7(4) . . . . ?
N1 C2 C5 C10 -15.0(5) . . . . ?
N3 C2 C5 C10 168.2(3) . . . . ?
N1 C2 C5 C6 163.1(4) . . . . ?
N3 C2 C5 C6 -13.7(5) . . . . ?
C10 C5 C6 C7 1.2(6) . . . . ?
C2 C5 C6 C7 -176.8(4) . . . . ?
C5 C6 C7 C8 -1.3(7) . . . . ?
C6 C7 C8 C9 0.2(6) . . . . ?
C6 C7 C8 C11 178.8(3) . . . . ?
C7 C8 C9 C10 1.0(5) . . . . ?
C11 C8 C9 C10 -177.7(3) . . . . ?
C6 C5 C10 C9 -0.1(5) . . . . ?
C2 C5 C10 C9 178.0(3) . . . . ?
C8 C9 C10 C5 -1.0(5) . . . . ?
Sc1 O2 C11 O1 -13.0(4) . . . . ?
Sc1 O2 C11 C8 165.89(19) . . . . ?
Sc2 O1 C11 O2 8.6(4) . . . . ?
Sc2 O1 C11 C8 -170.24(17) . . . . ?
C9 C8 C11 O2 -2.6(4) . . . . ?
C7 C8 C11 O2 178.8(3) . . . . ?
C9 C8 C11 O1 176.4(3) . . . . ?
C7 C8 C11 O1 -2.2(4) . . . . ?
N3 C4 C12 C13 -0.8(7) . . . . ?
N3 C4 C12 C13 -179.5(4) 4_665 . . . ?
N3 C4 C12 C13 179.5(4) . . . 4_665 ?
N3 C4 C12 C13 0.8(7) 4_665 . . 4_665 ?
C13 C12 C13 C14 0.4(7) 4_665 . . . ?
C4 C12 C13 C14 -179.3(4) . . . . ?
C12 C13 C14 C15 -1.4(6) . . . . ?
C13 C14 C15 C14 2.3(7) . . . 4_665 ?
C13 C14 C15 C16 177.6(4) . . . . ?
Sc1 O3 C16 O3 24.8(7) 15_554 . . 4_665 ?
Sc1 O3 C16 C15 -152.6(3) 15_554 . . . ?
C14 C15 C16 O3 176.5(4) 4_665 . . . ?
C14 C15 C16 O3 1.2(6) . . . . ?
C14 C15 C16 O3 -1.2(6) 4_665 . . 4_665 ?
C14 C15 C16 O3 -176.5(4) . . . 4_665 ?
C18 N17 C18 N17 -0.6(7) 2_665 . . 3_565 ?
C18 N17 C18 C19 174.4(2) 2_665 . . . ?
N17 C18 C19 C20 174.8(3) 3_565 . . . ?
N17 C18 C19 C20 -0.6(5) . . . . ?
N17 C18 C19 C20 0.6(5) 3_565 . . 6 ?
N17 C18 C19 C20 -174.8(3) . . . 6 ?
C20 C19 C20 C21 2.5(5) 6 . . . ?
C18 C19 C20 C21 -171.7(3) . . . . ?
C19 C20 C21 C22 -0.3(5) . . . . ?
C20 C21 C22 C21 -2.0(5) . . . 6 ?
C20 C21 C22 C23 176.8(3) . . . . ?
Sc1 O4 C23 O4 6.2(6) . . . 6 ?
Sc1 O4 C23 C22 -172.2(2) . . . . ?
C21 C22 C23 O4 178.7(3) 6 . . . ?
C21 C22 C23 O4 -0.1(5) . . . . ?
C21 C22 C23 O4 0.1(5) 6 . . 6 ?
C21 C22 C23 O4 -178.7(3) . . . 6 ?
C24 C24 C25 C26 0.6(4) 5 . . . ?
C24 C24 C25 C27 -178.72(18) 5 . . . ?
C24 C25 C26 C26 -0.6(4) . . . 5 ?
C27 C25 C26 C26 178.70(18) . . . 5 ?
Sc1 O7 C27 O5 1.1(5) . . . . ?
Sc1 O7 C27 C25 -178.45(18) . . . . ?
Sc2 O5 C27 O7 -11.9(5) . . . . ?
Sc2 O5 C27 C25 167.6(2) . . . . ?
C26 C25 C27 O7 -180.0(3) . . . . ?
C24 C25 C27 O7 -0.7(4) . . . . ?
C26 C25 C27 O5 0.4(4) . . . . ?
C24 C25 C27 O5 179.7(3) . . . . ?
